data_7122415
loop_
_publ_author_name
'Yang, Yuwen'
'Yang, Weibo'

_publ_section_title
;
 Divergent synthesis of N-heterocycles by Pd-catalyzed controllable
 cyclization of vinylethylene carbonates.
;
_journal_issue 86
_journal_name_full 'Chemical communications (Cambridge, England)'
_journal_page_first 12182
_journal_page_last 12185
_journal_paper_doi 10.1039/c8cc06945j
_journal_volume 54
_journal_year 2018
_chemical_formula_moiety 'C23 H20 Cl2 N2'
_chemical_formula_sum 'C23 H20 Cl2 N2'
_chemical_formula_weight 395.31
_space_group_crystal_system orthorhombic
_space_group_IT_number 61
_space_group_name_Hall '-P 2ac 2ab'
_space_group_name_H-M_alt 'P b c a'
_symmetry_space_group_name_Hall '-P 2ac 2ab'
_symmetry_space_group_name_H-M 'P b c a'
_atom_sites_solution_hydrogens geom
_atom_sites_solution_primary dual
_audit_creation_date 2017-09-11
_audit_creation_method
;
Olex2 1.2
(compiled 2017.08.10 svn.r3458 for OlexSys, GUI svn.r5381)
;
_audit_update_record
;
2018-07-02 deposited with the CCDC.
2018-10-01 downloaded from the CCDC.
;
_cell_angle_alpha 90
_cell_angle_beta 90
_cell_angle_gamma 90
_cell_formula_units_Z 8
_cell_length_a 5.8417(2)
_cell_length_b 26.8280(9)
_cell_length_c 28.4867(11)
_cell_measurement_reflns_used 5889
_cell_measurement_temperature 173
_cell_measurement_theta_max 68.499
_cell_measurement_theta_min 3.103
_cell_volume 4464.5(3)
_computing_cell_refinement 'SAINT V8.38A (?, 2016)'
_computing_data_reduction 'SAINT V8.38A (?, 2016)'
_computing_molecular_graphics 'Olex2 (Dolomanov et al., 2009)'
_computing_publication_material 'Olex2 (Dolomanov et al., 2009)'
_computing_structure_refinement 'ShelXL (Sheldrick, 2015)'
_computing_structure_solution 'ShelXT (Sheldrick, 2015)'
_diffrn_ambient_temperature 173.0
_diffrn_measured_fraction_theta_full 1.000
_diffrn_measured_fraction_theta_max 1.000
_diffrn_measurement_device_type 'Bruker APEX-II CCD'
_diffrn_measurement_method '\f and \w scans'
_diffrn_radiation_type CuK\a
_diffrn_radiation_wavelength 1.54178
_diffrn_reflns_av_R_equivalents 0.1037
_diffrn_reflns_av_unetI/netI 0.0538
_diffrn_reflns_Laue_measured_fraction_full 1.000
_diffrn_reflns_Laue_measured_fraction_max 1.000
_diffrn_reflns_limit_h_max 4
_diffrn_reflns_limit_h_min -6
_diffrn_reflns_limit_k_max 29
_diffrn_reflns_limit_k_min -30
_diffrn_reflns_limit_l_max 33
_diffrn_reflns_limit_l_min -32
_diffrn_reflns_number 27104
_diffrn_reflns_point_group_measured_fraction_full 1.000
_diffrn_reflns_point_group_measured_fraction_max 1.000
_diffrn_reflns_theta_full 63.995
_diffrn_reflns_theta_max 63.995
_diffrn_reflns_theta_min 3.103
_diffrn_standards_number 0
_exptl_absorpt_coefficient_mu 2.671
_exptl_absorpt_correction_T_max 0.7532
_exptl_absorpt_correction_T_min 0.5390
_exptl_absorpt_correction_type multi-scan
_exptl_absorpt_process_details
'SADABS-2016/2 (Bruker,2016/2) was used for absorption correction. wR2(int) was 0.1346 before and 0.0783 after correction. The Ratio of minimum to maximum transmission is 0.7156. The \l/2 correction factor is Not present.'
_exptl_crystal_colour colourless
_exptl_crystal_colour_primary colourless
_exptl_crystal_density_diffrn 1.176
_exptl_crystal_description needle
_exptl_crystal_F_000 1648
_exptl_crystal_size_max 0.12
_exptl_crystal_size_mid 0.05
_exptl_crystal_size_min 0.03
_refine_diff_density_max 0.235
_refine_diff_density_min -0.294
_refine_diff_density_rms 0.057
_refine_ls_extinction_method none
_refine_ls_goodness_of_fit_ref 1.081
_refine_ls_hydrogen_treatment constr
_refine_ls_matrix_type full
_refine_ls_number_parameters 244
_refine_ls_number_reflns 3698
_refine_ls_number_restraints 0
_refine_ls_restrained_S_all 1.081
_refine_ls_R_factor_all 0.0917
_refine_ls_R_factor_gt 0.0668
_refine_ls_shift/su_max 0.001
_refine_ls_shift/su_mean 0.000
_refine_ls_structure_factor_coef Fsqd
_refine_ls_weighting_details 'w=1/[\s^2^(Fo^2^)+(0.0470P)^2^+8.0463P] where P=(Fo^2^+2Fc^2^)/3'
_refine_ls_weighting_scheme calc
_refine_ls_wR_factor_gt 0.1439
_refine_ls_wR_factor_ref 0.1557
_reflns_Friedel_coverage 0.000
_reflns_number_gt 2833
_reflns_number_total 3698
_reflns_threshold_expression 'I > 2\s(I)'
_cod_data_source_file c8cc06945j2.cif
_cod_data_source_block 2017770-yyw-85_0m_sqd
_cod_depositor_comments 'Adding full bibliography for 7122414--7122415.cif.'
_cod_database_code 7122415
_shelx_shelxl_version_number 2014/7
_shelx_space_group_comment
;
The symmetry employed for this shelxl refinement is uniquely defined
by the following loop, which should always be used as a source of
symmetry information in preference to the above space-group names.
They are only intended as comments.
;
_shelx_estimated_absorpt_t_max 0.924
_shelx_estimated_absorpt_t_min 0.740
_olex2_refinement_description
;
1. Fixed Uiso
 At 1.2 times of:
  All C(H) groups, All C(H,H) groups
2.a Ternary CH refined with riding coordinates:
 C8(H8)
2.b Secondary CH2 refined with riding coordinates:
 C9(H9A,H9B), C7(H7A,H7B)
2.c Aromatic/amide H refined with riding coordinates:
 C15(H15), C11(H11), C5(H5), C12(H12), C14(H14), C6(H6), C3(H3), C2(H2),
 C19(H19), C23(H23), C20(H20), C22(H22), C21(H21)
2.d X=CH2 refined with riding coordinates:
 C17(H17A,H17B)
;
_olex2_submission_special_instructions 'No special instructions were received'

loop_
_space_group_symop_operation_xyz
'x, y, z'
'-x+1/2, -y, z+1/2'
'-x, y+1/2, -z+1/2'
'x+1/2, -y+1/2, -z'
'-x, -y, -z'
'x-1/2, y, -z-1/2'
'x, -y-1/2, z-1/2'
'-x-1/2, y-1/2, z'

loop_
_atom_site_label
_atom_site_type_symbol
_atom_site_fract_x
_atom_site_fract_y
_atom_site_fract_z
_atom_site_U_iso_or_equiv
_atom_site_adp_type
_atom_site_occupancy
_atom_site_site_symmetry_order
_atom_site_calc_flag
_atom_site_refinement_flags_posn
Cl1 Cl -0.21363(19) 0.86404(4) 0.28801(4) 0.0489(3) Uani 1 1 d .
Cl2 Cl 1.2755(2) 0.65970(4) 0.57064(4) 0.0521(3) Uani 1 1 d .
N2 N 0.6356(5) 0.66492(11) 0.40880(10) 0.0322(7) Uani 1 1 d .
N1 N 0.3781(6) 0.70240(11) 0.36091(10) 0.0340(8) Uani 1 1 d .
C10 C 0.2393(6) 0.74009(13) 0.34319(12) 0.0302(8) Uani 1 1 d .
C16 C 0.3491(6) 0.62027(13) 0.32061(12) 0.0274(8) Uani 1 1 d .
C18 C 0.2514(7) 0.56901(14) 0.31987(13) 0.0331(9) Uani 1 1 d .
C15 C 0.2926(7) 0.78964(14) 0.35170(13) 0.0362(9) Uani 1 1 d .
H15 H 0.4256 0.7978 0.3693 0.043 Uiso 1 1 calc R
C9 C 0.5571(7) 0.71389(13) 0.39357(12) 0.0313(9) Uani 1 1 d .
H9A H 0.4979 0.7335 0.4204 0.038 Uiso 1 1 calc R
H9B H 0.6820 0.7327 0.3782 0.038 Uiso 1 1 calc R
C11 C 0.0464(7) 0.72942(14) 0.31560(13) 0.0349(9) Uani 1 1 d .
H11 H 0.0094 0.6957 0.3087 0.042 Uiso 1 1 calc R
C7 C 0.4406(7) 0.63138(13) 0.40699(13) 0.0327(9) Uani 1 1 d .
H7A H 0.3487 0.6335 0.4361 0.039 Uiso 1 1 calc R
H7B H 0.4903 0.5965 0.4022 0.039 Uiso 1 1 calc R
C8 C 0.3046(7) 0.65055(12) 0.36453(12) 0.0302(8) Uani 1 1 d .
H8 H 0.1374 0.6495 0.3720 0.036 Uiso 1 1 calc R
C5 C 0.9455(7) 0.70118(14) 0.45407(13) 0.0350(9) Uani 1 1 d .
H5 H 0.9528 0.7281 0.4324 0.042 Uiso 1 1 calc R
C12 C -0.0903(7) 0.76723(15) 0.29837(13) 0.0366(9) Uani 1 1 d .
H12 H -0.2197 0.7595 0.2795 0.044 Uiso 1 1 calc R
C4 C 0.7833(7) 0.66357(14) 0.44766(12) 0.0319(8) Uani 1 1 d .
C13 C -0.0386(7) 0.81618(14) 0.30859(13) 0.0363(9) Uani 1 1 d .
C14 C 0.1522(7) 0.82768(14) 0.33460(14) 0.0388(10) Uani 1 1 d .
H14 H 0.1888 0.8615 0.3410 0.047 Uiso 1 1 calc R
C6 C 1.0955(7) 0.69980(15) 0.49148(13) 0.0374(9) Uani 1 1 d .
H6 H 1.2061 0.7255 0.4952 0.045 Uiso 1 1 calc R
C3 C 0.7748(7) 0.62493(15) 0.48024(14) 0.0414(10) Uani 1 1 d .
H3 H 0.6651 0.5991 0.4766 0.050 Uiso 1 1 calc R
C2 C 0.9244(8) 0.62393(16) 0.51777(15) 0.0455(11) Uani 1 1 d .
H2 H 0.9168 0.5974 0.5398 0.055 Uiso 1 1 calc R
C17 C 0.4729(7) 0.63851(15) 0.28569(14) 0.0414(10) Uani 1 1 d .
H17A H 0.5026 0.6187 0.2587 0.050 Uiso 1 1 calc R
H17B H 0.5321 0.6714 0.2876 0.050 Uiso 1 1 calc R
C19 C 0.3698(8) 0.53022(15) 0.29838(14) 0.0445(11) Uani 1 1 d .
H19 H 0.5134 0.5369 0.2841 0.053 Uiso 1 1 calc R
C23 C 0.0406(7) 0.55820(16) 0.33982(16) 0.0447(10) Uani 1 1 d .
H23 H -0.0451 0.5840 0.3544 0.054 Uiso 1 1 calc R
C1 C 1.0850(7) 0.66120(15) 0.52352(14) 0.0396(10) Uani 1 1 d .
C20 C 0.2841(10) 0.48259(16) 0.29737(18) 0.0618(14) Uani 1 1 d .
H20 H 0.3680 0.4568 0.2823 0.074 Uiso 1 1 calc R
C22 C -0.0470(9) 0.50965(18) 0.3387(2) 0.0654(15) Uani 1 1 d .
H22 H -0.1924 0.5026 0.3521 0.079 Uiso 1 1 calc R
C21 C 0.0788(11) 0.47207(17) 0.3180(2) 0.0687(16) Uani 1 1 d .
H21 H 0.0224 0.4389 0.3181 0.082 Uiso 1 1 calc R

loop_
_atom_site_aniso_label
_atom_site_aniso_U_11
_atom_site_aniso_U_22
_atom_site_aniso_U_33
_atom_site_aniso_U_23
_atom_site_aniso_U_13
_atom_site_aniso_U_12
Cl1 0.0505(6) 0.0390(5) 0.0573(6) 0.0057(5) -0.0028(5) 0.0137(5)
Cl2 0.0549(7) 0.0581(7) 0.0433(6) -0.0104(5) -0.0162(5) 0.0161(6)
N2 0.0348(17) 0.0280(16) 0.0339(17) -0.0004(14) -0.0047(14) -0.0009(14)
N1 0.047(2) 0.0210(15) 0.0339(17) -0.0018(13) -0.0129(15) 0.0015(14)
C10 0.036(2) 0.0271(19) 0.0276(19) 0.0007(15) 0.0021(16) 0.0024(16)
C16 0.0312(19) 0.0222(18) 0.0289(19) -0.0019(15) -0.0014(16) -0.0006(15)
C18 0.037(2) 0.0287(19) 0.034(2) -0.0013(16) -0.0061(18) -0.0005(17)
C15 0.038(2) 0.029(2) 0.041(2) 0.0002(17) -0.0053(19) -0.0013(18)
C9 0.038(2) 0.0279(19) 0.0285(19) -0.0006(15) -0.0037(17) 0.0006(17)
C11 0.043(2) 0.029(2) 0.033(2) -0.0038(16) -0.0038(19) -0.0040(18)
C7 0.042(2) 0.0252(19) 0.031(2) -0.0017(16) -0.0023(17) -0.0005(17)
C8 0.034(2) 0.0223(18) 0.034(2) -0.0012(15) -0.0002(16) -0.0026(16)
C5 0.039(2) 0.031(2) 0.035(2) -0.0022(16) 0.0002(18) 0.0033(18)
C12 0.036(2) 0.038(2) 0.036(2) -0.0003(17) -0.0070(18) 0.0012(18)
C4 0.035(2) 0.032(2) 0.0279(18) -0.0051(15) -0.0019(17) 0.0070(17)
C13 0.040(2) 0.033(2) 0.036(2) 0.0021(17) 0.0072(19) 0.0071(18)
C14 0.048(3) 0.026(2) 0.043(2) -0.0041(17) 0.000(2) -0.0001(18)
C6 0.036(2) 0.039(2) 0.037(2) -0.0102(18) -0.0005(18) 0.0021(18)
C3 0.048(3) 0.032(2) 0.045(2) 0.0045(18) -0.013(2) -0.0014(19)
C2 0.054(3) 0.039(2) 0.043(2) 0.0053(19) -0.006(2) 0.007(2)
C17 0.049(2) 0.037(2) 0.039(2) -0.0017(18) 0.007(2) -0.005(2)
C19 0.055(3) 0.034(2) 0.045(2) -0.0075(19) -0.006(2) 0.007(2)
C23 0.036(2) 0.039(2) 0.059(3) 0.002(2) 0.000(2) -0.0089(19)
C1 0.045(2) 0.040(2) 0.035(2) -0.0143(18) -0.0040(18) 0.010(2)
C20 0.090(4) 0.028(2) 0.068(3) -0.013(2) -0.019(3) 0.007(3)
C22 0.055(3) 0.050(3) 0.091(4) 0.014(3) -0.012(3) -0.019(3)
C21 0.090(4) 0.026(2) 0.090(4) 0.001(3) -0.028(4) -0.018(3)

loop_
_atom_type_symbol
_atom_type_description
_atom_type_scat_dispersion_real
_atom_type_scat_dispersion_imag
_atom_type_scat_source
C C 0.0181 0.0091 'International Tables Vol C Tables 4.2.6.8 and 6.1.1.4'
H H 0.0000 0.0000 'International Tables Vol C Tables 4.2.6.8 and 6.1.1.4'
Cl Cl 0.3639 0.7018 'International Tables Vol C Tables 4.2.6.8 and 6.1.1.4'
N N 0.0311 0.0180 'International Tables Vol C Tables 4.2.6.8 and 6.1.1.4'

loop_
_geom_angle_atom_site_label_1
_geom_angle_atom_site_label_2
_geom_angle_atom_site_label_3
_geom_angle
C7 N2 C9 107.5(3)
C4 N2 C9 116.8(3)
C4 N2 C7 119.6(3)
C10 N1 C9 120.3(3)
C10 N1 C8 123.1(3)
C9 N1 C8 112.0(3)
N1 C10 C11 121.5(3)
C15 C10 N1 120.2(3)
C15 C10 C11 118.3(3)
C18 C16 C8 116.2(3)
C17 C16 C18 122.7(3)
C17 C16 C8 121.1(3)
C19 C18 C16 120.4(4)
C23 C18 C16 121.9(4)
C23 C18 C19 117.7(4)
C10 C15 H15 119.7
C10 C15 C14 120.5(4)
C14 C15 H15 119.7
N2 C9 H9A 111.1
N2 C9 H9B 111.1
N1 C9 N2 103.2(3)
N1 C9 H9A 111.1
N1 C9 H9B 111.1
H9A C9 H9B 109.1
C10 C11 H11 119.6
C12 C11 C10 120.9(4)
C12 C11 H11 119.6
N2 C7 H7A 111.1
N2 C7 H7B 111.2
N2 C7 C8 103.1(3)
H7A C7 H7B 109.1
C8 C7 H7A 111.2
C8 C7 H7B 111.2
N1 C8 C16 113.7(3)
N1 C8 C7 102.9(3)
N1 C8 H8 109.2
C16 C8 C7 112.5(3)
C16 C8 H8 109.2
C7 C8 H8 109.2
C4 C5 H5 119.6
C6 C5 H5 119.6
C6 C5 C4 120.8(4)
C11 C12 H12 120.1
C13 C12 C11 119.9(4)
C13 C12 H12 120.1
C5 C4 N2 120.1(3)
C3 C4 N2 121.5(3)
C3 C4 C5 118.4(4)
C12 C13 Cl1 120.1(3)
C14 C13 Cl1 119.5(3)
C14 C13 C12 120.4(4)
C15 C14 H14 120.0
C13 C14 C15 120.0(4)
C13 C14 H14 120.0
C5 C6 H6 119.9
C5 C6 C1 120.1(4)
C1 C6 H6 119.9
C4 C3 H3 119.7
C2 C3 C4 120.5(4)
C2 C3 H3 119.7
C3 C2 H2 119.7
C1 C2 C3 120.5(4)
C1 C2 H2 119.7
C16 C17 H17A 120.0
C16 C17 H17B 120.0
H17A C17 H17B 120.0
C18 C19 H19 119.2
C20 C19 C18 121.6(5)
C20 C19 H19 119.2
C18 C23 H23 119.7
C18 C23 C22 120.7(4)
C22 C23 H23 119.7
C6 C1 Cl2 119.8(3)
C2 C1 Cl2 120.5(3)
C2 C1 C6 119.6(4)
C19 C20 H20 119.9
C21 C20 C19 120.3(5)
C21 C20 H20 119.9
C23 C22 H22 120.2
C21 C22 C23 119.6(5)
C21 C22 H22 120.2
C20 C21 C22 120.1(4)
C20 C21 H21 120.0
C22 C21 H21 120.0

loop_
_geom_bond_atom_site_label_1
_geom_bond_atom_site_label_2
_geom_bond_distance
Cl1 C13 1.743(4)
Cl2 C1 1.744(4)
N2 C9 1.458(4)
N2 C7 1.453(5)
N2 C4 1.404(5)
N1 C10 1.391(5)
N1 C9 1.433(5)
N1 C8 1.460(4)
C10 C15 1.387(5)
C10 C11 1.403(5)
C16 C18 1.489(5)
C16 C8 1.514(5)
C16 C17 1.324(5)
C18 C19 1.391(5)
C18 C23 1.387(6)
C15 H15 0.9500
C15 C14 1.397(5)
C9 H9A 0.9900
C9 H9B 0.9900
C11 H11 0.9500
C11 C12 1.381(5)
C7 H7A 0.9900
C7 H7B 0.9900
C7 C8 1.536(5)
C8 H8 1.0000
C5 H5 0.9500
C5 C4 1.396(5)
C5 C6 1.380(5)
C12 H12 0.9500
C12 C13 1.379(5)
C4 C3 1.392(5)
C13 C14 1.374(6)
C14 H14 0.9500
C6 H6 0.9500
C6 C1 1.382(6)
C3 H3 0.9500
C3 C2 1.381(6)
C2 H2 0.9500
C2 C1 1.381(6)
C17 H17A 0.9500
C17 H17B 0.9500
C19 H19 0.9500
C19 C20 1.373(6)
C23 H23 0.9500
C23 C22 1.400(6)
C20 H20 0.9500
C20 C21 1.365(8)
C22 H22 0.9500
C22 C21 1.380(7)
C21 H21 0.9500
